data_2243600
loop_
_publ_author_name
'Samolov\'a, Erika'
'F\'abry, Jan'

_publ_section_title
;
 Crystal structures of
 <i>catena</i>-poly[[\m-aqua-diaqua(\m~3~-2-methylpropanoato-\k^4^<i>O</i>:<i>O</i>,<i>O</i>':<i>O</i>')calcium]
 2-methylpropanoate dihydrate],
 <i>catena</i>-poly[[\m-aqua-diaqua(\m~3~-2-methylpropanoato-\k^4^<i>O</i>:<i>O</i>,<i>O</i>':<i>O</i>')strontium]
 2-methylpropanoate dihydrate] and
 <i>catena</i>-poly[[\m-aqua-diaqua(\m~3~-2-methylpropanoato-\k^4^<i>O</i>:<i>O</i>,<i>O</i>':<i>O</i>')(calcium/strontium)]
 2-methylpropanoate dihydrate]
;
_journal_coeditor_code WM5584
_journal_issue 10
_journal_name_full 'Acta Crystallographica Section E'
_journal_page_first 1684
_journal_page_last 1688
_journal_paper_doi 10.1107/S2056989020012888
_journal_volume 76
_journal_year 2020
_chemical_formula_iupac
;
[Ca (C4 H7 O2) (H2 O1)3], C4 H7 O2, 2H2 O
;
_chemical_formula_moiety
;
C4 H13 Ca O5 +, C4 H7 O2 -, 2(H2 O)
;
_chemical_formula_sum 'C8 H24 Ca O9'
_chemical_formula_weight 304.4
_chemical_name_common
;
calcium isobutyrate pentahydrate
;
_chemical_name_systematic
;<i>catena</i>-Poly[[\m-aqua-diaqua(\m~3~-2-methylpropanoato-\
\k^4^<i>O</i>:<i>O</i>,<i>O</i>':<i>O</i>')calcium] 2-methylpropanoate
dihydrate]
;
_space_group_IT_number 61
_space_group_name_Hall '-P 2ac 2ab'
_space_group_name_H-M_alt 'P b c a'
_symmetry_cell_setting orthorhombic
_symmetry_space_group_name_Hall '-P 2ac 2ab'
_symmetry_space_group_name_H-M 'P b c a'
_atom_sites_solution_primary 'charge flipping'
_cell_angle_alpha 90
_cell_angle_beta 90
_cell_angle_gamma 90
_cell_formula_units_Z 8
_cell_length_a 6.6662(2)
_cell_length_b 19.5903(7)
_cell_length_c 23.4286(8)
_cell_measurement_reflns_used 9916
_cell_measurement_temperature 120
_cell_measurement_theta_max 27.465
_cell_measurement_theta_min 2.254
_cell_volume 3059.61(18)
_computing_cell_refinement 'SAINT (Bruker, 2017)'
_computing_data_collection
;
APEX2 (Bruker, 2017)
;
_computing_data_reduction 'SAINT (Bruker, 2017)'
_computing_molecular_graphics
;
DIAMOND (Brandenburg, 2015)
;
_computing_publication_material 'publCIF (Westrip, 2010)'
_computing_structure_refinement
;
<i>JANA</i>2006 (Pet\<r\'i\<cek <i>et al.</i>, 2014)
;
_computing_structure_solution
;
<i>SUPERFLIP</i> (Palatinus & Chapuis, 2007)
;
_diffrn_ambient_temperature 120
_diffrn_detector CCD
_diffrn_measured_fraction_theta_full 1
_diffrn_measured_fraction_theta_max 1
_diffrn_measurement_device_type 'Bruker D8 VENTURE Kappa Duo PHOTON 100 CMOS'
_diffrn_measurement_method '\f and \w scans'
_diffrn_radiation_monochromator 'Quazar Mo multilayer optic'
_diffrn_radiation_probe x-ray
_diffrn_radiation_source 'X-ray tube'
_diffrn_radiation_type 'Mo K\a'
_diffrn_radiation_wavelength 0.71073
_diffrn_reflns_av_R_equivalents 0.0329
_diffrn_reflns_av_unetI/netI 0.0192
_diffrn_reflns_limit_h_max 8
_diffrn_reflns_limit_h_min -8
_diffrn_reflns_limit_k_max 25
_diffrn_reflns_limit_k_min -24
_diffrn_reflns_limit_l_max 30
_diffrn_reflns_limit_l_min -30
_diffrn_reflns_number 25865
_diffrn_reflns_theta_full 27.49
_diffrn_reflns_theta_max 27.49
_diffrn_reflns_theta_min 2.08
_diffrn_source 'I\mS  micro-focus sealed tube'
_diffrn_standards_number 0
_exptl_absorpt_coefficient_mu 0.442
_exptl_absorpt_correction_T_max 0.9800
_exptl_absorpt_correction_T_min 0.8890
_exptl_absorpt_correction_type multi-scan
_exptl_absorpt_process_details '(<i>SADABS</i>; Bruker, 2017)'
_exptl_crystal_colour colourless
_exptl_crystal_density_diffrn 1.3214
_exptl_crystal_description prism
_exptl_crystal_F_000 1312
_exptl_crystal_size_max 0.272
_exptl_crystal_size_mid 0.165
_exptl_crystal_size_min 0.047
_refine_diff_density_max 0.31
_refine_diff_density_min -0.38
_refine_ls_extinction_method none
_refine_ls_goodness_of_fit_gt 2.11
_refine_ls_goodness_of_fit_ref 1.99
_refine_ls_hydrogen_treatment mixed
_refine_ls_number_constraints 66
_refine_ls_number_parameters 193
_refine_ls_number_reflns 3511
_refine_ls_number_restraints 10
_refine_ls_R_factor_all 0.0498
_refine_ls_R_factor_gt 0.0389
_refine_ls_shift/su_max 0.0150
_refine_ls_shift/su_mean 0.0010
_refine_ls_structure_factor_coef Fsqd
_refine_ls_weighting_details w=1/(\s^2^(I)+0.0004I^2^)
_refine_ls_weighting_scheme sigma
_refine_ls_wR_factor_gt 0.0780
_refine_ls_wR_factor_ref 0.0807
_reflns_number_gt 2955
_reflns_number_total 3511
_reflns_threshold_expression I>3\s(I)
_cod_data_source_file wm5584sup1.cif
_cod_data_source_block I
_cod_database_code 2243600

loop_
_space_group_symop_id
_space_group_symop_operation_xyz
1 x,y,z
2 -x+1/2,-y,z+1/2
3 -x,y+1/2,-z+1/2
4 x+1/2,-y+1/2,-z
5 -x,-y,-z
6 x+1/2,y,-z+1/2
7 x,-y+1/2,z+1/2
8 -x+1/2,y+1/2,z

loop_
_atom_site_type_symbol
_atom_site_label
_atom_site_fract_x
_atom_site_fract_y
_atom_site_fract_z
_atom_site_U_iso_or_equiv
_atom_site_adp_type
_atom_site_calc_flag
_atom_site_refinement_flags
_atom_site_occupancy
_atom_site_site_symmetry_multiplicity
_atom_site_disorder_assembly
_atom_site_disorder_group
Ca Ca1 0.51243(4) 0.148107(15) 0.283542(12) 0.01153(9) Uani d . 1 8 . .
O O1 0.67506(14) 0.12357(6) 0.18811(5) 0.0155(3) Uani d . 1 8 . .
O O2 0.34606(14) 0.12092(6) 0.19069(4) 0.0161(3) Uani d . 1 8 . .
C C1 0.5086(2) 0.11831(8) 0.16303(6) 0.0129(4) Uani d . 1 8 . .
C C2 0.4989(2) 0.10975(8) 0.09862(7) 0.0165(4) Uani d . 1 8 . .
H H1c2 0.446418 0.153868 0.083208 0.0198 Uiso d . 1 8 . .
C C3 0.3552(3) 0.05243(10) 0.08221(7) 0.0284(6) Uani d . 1 8 . .
H H1c3 0.349227 0.048592 0.040536 0.0426 Uiso d . 1 8 . .
H H2c3 0.403026 0.009271 0.098419 0.0426 Uiso d . 1 8 . .
H H3c3 0.221179 0.06258 0.097119 0.0426 Uiso d . 1 8 . .
C C4 0.7039(2) 0.09872(10) 0.07130(7) 0.0238(5) Uani d . 1 8 . .
H H1c4 0.689212 0.096932 0.029701 0.0357 Uiso d . 1 8 . .
H H2c4 0.793135 0.136497 0.081634 0.0357 Uiso d . 1 8 . .
H H3c4 0.761063 0.055638 0.084979 0.0357 Uiso d . 1 8 . .
O O3 0.49949(16) 0.03175(6) 0.30728(6) 0.0229(4) Uani d . 1 8 . .
H H1o3 0.3920(16) 0.0098(9) 0.3109(8) 0.0343 Uiso d . 1 8 . .
H H2o3 0.594(2) 0.0035(8) 0.3078(8) 0.0343 Uiso d . 1 8 . .
O O4 0.76674(16) 0.23978(6) 0.24860(5) 0.0156(3) Uani d . 1 8 . .
H H1o4 0.737(3) 0.2657(8) 0.2213(5) 0.0233 Uiso d . 1 8 . .
H H2o4 0.804(3) 0.2649(8) 0.2756(5) 0.0233 Uiso d . 1 8 . .
O O5 0.52665(15) 0.22166(6) 0.36582(5) 0.0168(3) Uani d . 1 8 . .
H H1o5 0.4273(17) 0.2477(8) 0.3694(8) 0.0252 Uiso d . 1 8 . .
H H2o5 0.6286(17) 0.2468(8) 0.3667(8) 0.0252 Uiso d . 1 8 . .
O O6 0.69414(15) 0.30599(6) 0.14688(4) 0.0181(3) Uani d . 1 8 . .
O O7 0.36106(15) 0.30246(6) 0.15020(5) 0.0180(3) Uani d . 1 8 . .
C C5 0.5238(2) 0.31076(8) 0.12347(6) 0.0137(4) Uani d . 1 8 . .
C C6 0.5131(2) 0.33159(9) 0.06102(7) 0.0179(4) Uani d . 1 8 . .
H H1c6 0.379623 0.317605 0.045454 0.0215 Uiso d . 1 8 . .
C C7 0.5390(3) 0.40883(9) 0.05774(7) 0.0268(5) Uani d . 1 8 . .
H H1c7 0.530688 0.42353 0.017824 0.0403 Uiso d . 1 8 . .
H H2c7 0.432769 0.431102 0.079868 0.0403 Uiso d . 1 8 . .
H H3c7 0.670091 0.421507 0.073409 0.0403 Uiso d . 1 8 . .
C C8 0.6681(3) 0.29543(10) 0.02414(7) 0.0295(6) Uani d . 1 8 . .
H H1c8 0.651725 0.309588 -0.015704 0.0443 Uiso d . 1 8 . .
H H2c8 0.803143 0.307466 0.037273 0.0443 Uiso d . 1 8 . .
H H3c8 0.649309 0.245941 0.02711 0.0443 Uiso d . 1 8 . .
O Ow1 0.22518(17) 0.42507(7) 0.19654(5) 0.0225(4) Uani d . 1 8 . .
H H1ow1 0.1005(5) 0.4296(11) 0.1931(8) 0.0337 Uiso d . 1 8 . .
H H2ow1 0.253(3) 0.3889(6) 0.1790(8) 0.0337 Uiso d . 1 8 . .
O Ow2 0.81843(18) 0.43259(7) 0.19043(5) 0.0229(4) Uani d . 1 8 . .
H H1ow2 0.782(3) 0.3957(5) 0.1754(8) 0.0344 Uiso d . 1 8 . .
H H2ow2 0.791(3) 0.4276(11) 0.2252(2) 0.0344 Uiso d . 1 8 . .

loop_
_atom_site_aniso_label
_atom_site_aniso_U_11
_atom_site_aniso_U_22
_atom_site_aniso_U_33
_atom_site_aniso_U_12
_atom_site_aniso_U_13
_atom_site_aniso_U_23
_atom_site_aniso_type_symbol
Ca1 0.00793(14) 0.01282(15) 0.01385(16) 0.00014(12) -0.00009(12) -0.00034(11) Ca
O1 0.0097(5) 0.0190(6) 0.0176(6) -0.0006(4) -0.0018(4) -0.0019(5) O
O2 0.0099(5) 0.0213(6) 0.0173(6) 0.0007(5) 0.0010(4) -0.0039(5) O
C1 0.0124(7) 0.0089(7) 0.0175(7) 0.0007(6) -0.0003(6) 0.0006(6) C
C2 0.0153(7) 0.0187(8) 0.0154(7) -0.0004(7) -0.0001(6) 0.0011(6) C
C3 0.0300(10) 0.0383(12) 0.0169(9) -0.0148(9) -0.0002(7) -0.0072(8) C
C4 0.0217(8) 0.0315(11) 0.0182(9) -0.0031(8) 0.0042(7) -0.0065(8) C
O3 0.0121(5) 0.0141(6) 0.0424(7) 0.0006(5) 0.0006(5) 0.0027(5) O
O4 0.0172(5) 0.0150(6) 0.0145(6) 0.0002(5) -0.0009(4) 0.0004(5) O
O5 0.0114(5) 0.0183(6) 0.0207(6) -0.0007(4) 0.0009(5) -0.0028(5) O
O6 0.0151(5) 0.0217(7) 0.0175(6) 0.0018(5) -0.0029(4) 0.0010(5) O
O7 0.0142(5) 0.0200(6) 0.0198(6) -0.0016(5) 0.0029(4) 0.0009(5) O
C5 0.0160(7) 0.0078(7) 0.0173(7) 0.0001(6) 0.0002(6) -0.0013(6) C
C6 0.0149(7) 0.0217(8) 0.0170(8) -0.0021(7) -0.0017(6) 0.0014(6) C
C7 0.0380(10) 0.0210(9) 0.0215(9) 0.0040(8) -0.0008(8) 0.0061(7) C
C8 0.0419(11) 0.0276(11) 0.0191(9) 0.0059(9) 0.0078(8) 0.0003(8) C
Ow1 0.0164(6) 0.0178(7) 0.0333(7) 0.0000(5) 0.0021(5) -0.0035(5) O
Ow2 0.0213(6) 0.0194(7) 0.0280(7) 0.0000(5) -0.0028(5) -0.0035(6) O

loop_
_atom_type_symbol
_atom_type_scat_dispersion_real
_atom_type_scat_dispersion_imag
_atom_type_scat_source
C 0.0033 0.0016 'International Tables Vol C tables 4.2.6.8 and 6.1.1.1'
H 0.0000 0.0000 'International Tables Vol C tables 4.2.6.8 and 6.1.1.1'
Ca 0.2262 0.3064 'International Tables Vol C tables 4.2.6.8 and 6.1.1.1'
O 0.0106 0.0060 'International Tables Vol C tables 4.2.6.8 and 6.1.1.1'

loop_
_exptl_crystal_face_index_h
_exptl_crystal_face_index_k
_exptl_crystal_face_index_l
_exptl_crystal_face_perp_dist
? ? ? ?

loop_
_geom_angle_atom_site_label_1
_geom_angle_atom_site_label_2
_geom_angle_atom_site_label_3
_geom_angle_site_symmetry_1
_geom_angle_site_symmetry_2
_geom_angle_site_symmetry_3
_geom_angle
_geom_angle_publ_flag
O1 Ca1 O1 . . 6_455 127.55(4) ?
O1 Ca1 O2 . . . 51.73(3) ?
O1 Ca1 O2 . . 6_555 77.29(3) ?
O1 Ca1 O3 . . . 92.33(4) ?
O1 Ca1 O4 . . . 64.79(4) ?
O1 Ca1 O4 . . 6_455 98.53(4) ?
O1 Ca1 O5 . . . 143.49(4) ?
O1 Ca1 O2 6_455 . . 77.40(3) ?
O1 Ca1 O2 6_455 . 6_555 140.12(4) ?
O1 Ca1 O3 6_455 . . 72.83(4) ?
O1 Ca1 O4 6_455 . . 146.94(4) ?
O1 Ca1 O4 6_455 . 6_455 67.61(4) ?
O1 Ca1 O5 6_455 . . 86.28(4) ?
O2 Ca1 O2 . . 6_555 126.26(4) ?
O2 Ca1 O3 . . . 89.03(4) ?
O2 Ca1 O4 . . . 99.34(4) ?
O2 Ca1 O4 . . 6_455 66.87(4) ?
O2 Ca1 O5 . . . 147.31(4) ?
O2 Ca1 O3 6_555 . . 75.85(4) ?
O2 Ca1 O4 6_555 . . 67.86(4) ?
O2 Ca1 O4 6_555 . 6_455 147.11(4) ?
O2 Ca1 O5 6_555 . . 83.88(4) ?
O3 Ca1 O4 . . . 140.23(4) ?
O3 Ca1 O4 . . 6_455 137.03(4) ?
O3 Ca1 O5 . . . 113.12(4) ?
O4 Ca1 O4 . . 6_455 80.74(3) ?
O4 Ca1 O5 . . . 79.23(4) ?
O4 Ca1 O5 6_455 . . 80.79(4) ?
Ca1 O1 Ca1 . . 6_555 96.85(4) ?
Ca1 O2 Ca1 . . 6_455 98.46(4) ?
Ca1 O4 Ca1 . . 6_555 91.45(4) ?
O1 C1 O2 . . . 120.85(13) ?
O1 C1 C2 . . . 120.64(12) ?
O2 C1 C2 . . . 118.50(12) ?
C1 C2 H1c2 . . . 106.15 ?
C1 C2 C3 . . . 111.00(13) ?
C1 C2 C4 . . . 113.24(12) ?
H1c2 C2 C3 . . . 108.99 ?
H1c2 C2 C4 . . . 106.53 ?
C3 C2 C4 . . . 110.65(14) ?
C2 C3 H1c3 . . . 109.47 ?
C2 C3 H2c3 . . . 109.47 ?
C2 C3 H3c3 . . . 109.47 ?
H1c3 C3 H2c3 . . . 109.47 ?
H1c3 C3 H3c3 . . . 109.47 ?
H2c3 C3 H3c3 . . . 109.47 ?
C2 C4 H1c4 . . . 109.47 ?
C2 C4 H2c4 . . . 109.47 ?
C2 C4 H3c4 . . . 109.47 ?
H1c4 C4 H2c4 . . . 109.47 ?
H1c4 C4 H3c4 . . . 109.47 ?
H2c4 C4 H3c4 . . . 109.47 ?
C5 C6 H1c6 . . . 108.62 ?
C5 C6 C7 . . . 108.04(13) ?
C5 C6 C8 . . . 112.92(13) ?
H1c6 C6 C7 . . . 110.74 ?
H1c6 C6 C8 . . . 105.64 ?
C7 C6 C8 . . . 110.89(14) ?
C6 C7 H1c7 . . . 109.47 ?
C6 C7 H2c7 . . . 109.47 ?
C6 C7 H3c7 . . . 109.47 ?
H1c7 C7 H2c7 . . . 109.47 ?
H1c7 C7 H3c7 . . . 109.47 ?
H2c7 C7 H3c7 . . . 109.47 ?
C6 C8 H1c8 . . . 109.47 ?
C6 C8 H2c8 . . . 109.47 ?
C6 C8 H3c8 . . . 109.47 ?
H1c8 C8 H2c8 . . . 109.47 ?
H1c8 C8 H3c8 . . . 109.47 ?
H2c8 C8 H3c8 . . . 109.47 ?
H1o3 O3 H2o3 . . . 107.6(15) ?
H1o4 O4 H2o4 . . . 106.8(14) ?
H1o5 O5 H2o5 . . . 106.3(14) ?
H1ow1 Ow1 H2ow1 . . . 105(2) ?
H1ow2 Ow2 H2ow2 . . . 104.1(19) ?

loop_
_geom_bond_atom_site_label_1
_geom_bond_atom_site_label_2
_geom_bond_site_symmetry_1
_geom_bond_site_symmetry_2
_geom_bond_distance
_geom_bond_publ_flag
Ca1 O3 . . 2.3479(12) yes
Ca1 O2 . 6_555 2.3653(10) yes
Ca1 O1 . 6_455 2.3938(10) yes
Ca1 O5 . . 2.4085(12) yes
Ca1 O2 . . 2.4993(11) yes
Ca1 O1 . . 2.5308(11) yes
Ca1 O4 . 6_455 2.5446(11) yes
Ca1 O4 . . 2.6019(11) yes
O1 C1 . . 1.2597(17) ?
O2 C1 . . 1.2637(17) ?
C1 C2 . . 1.520(2) ?
C2 H1c2 . . 1 ?
C2 C3 . . 1.525(2) ?
C2 C4 . . 1.524(2) ?
C3 H1c3 . . 0.98 ?
C3 H2c3 . . 0.98 ?
C3 H3c3 . . 0.98 ?
C4 H1c4 . . 0.98 ?
C4 H2c4 . . 0.98 ?
C4 H3c4 . . 0.98 ?
O6 C5 . . 1.2643(18) ?
O7 C5 . . 1.2634(18) ?
C5 C6 . . 1.520(2) ?
C6 H1c6 . . 1 ?
C6 C7 . . 1.525(2) ?
C6 C8 . . 1.522(2) ?
C7 H1c7 . . 0.98 ?
C7 H2c7 . . 0.98 ?
C7 H3c7 . . 0.98 ?
C8 H1c8 . . 0.98 ?
C8 H2c8 . . 0.98 ?
C8 H3c8 . . 0.98 ?
O3 H1o3 . . 0.840(13) ?
O3 H2o3 . . 0.840(14) ?
O4 H1o4 . . 0.840(13) ?
O4 H2o4 . . 0.840(14) ?
O5 H1o5 . . 0.840(13) ?
O5 H2o5 . . 0.840(13) ?
Ow1 H1ow1 . . 0.840(5) ?
Ow1 H2ow1 . . 0.840(13) ?
Ow2 H1ow2 . . 0.840(13) ?
Ow2 H2ow2 . . 0.840(7) ?
C2 C6 . . 4.435(2) ?
C2 C8 . . 4.189(2) ?
C2 C8 . 4_455 4.073(2) ?
C3 C4 . 1_455 4.443(2) ?
C3 C7 . 4_455 3.971(2) ?
C3 C7 . 8_545 3.892(3) ?
C3 C8 . 4_455 4.080(3) ?
C4 C6 . 4_555 3.965(2) ?
C4 C7 . 4_555 3.762(2) ?
C4 C7 . 8_645 4.108(3) ?
C4 C8 . . 4.016(3) ?
C4 C8 . 4_555 4.345(2) ?
C6 C8 . 4_455 3.932(2) ?
C8 C8 . 4_455 3.944(3) ?
C8 C8 . 4_555 3.944(3) ?

loop_
_geom_hbond_atom_site_label_D
_geom_hbond_atom_site_label_H
_geom_hbond_atom_site_label_A
_geom_hbond_site_symmetry_D
_geom_hbond_site_symmetry_H
_geom_hbond_site_symmetry_A
_geom_hbond_distance_DH
_geom_hbond_distance_HA
_geom_hbond_distance_DA
_geom_hbond_angle_DHA
_geom_hbond_publ_flag
O3 H1o3 Ow2 . . 3_645 0.840(13) 2.063(15) 2.8754(16) 162.5(15) yes
O3 H2o3 Ow1 . . 3_645 0.840(14) 1.954(15) 2.7829(17) 168.8(15) yes
O4 H1o4 O6 . . . 0.840(13) 1.936(13) 2.7560(15) 165.1(14) yes
O4 H2o4 O7 . . 6_555 0.840(14) 1.925(13) 2.7431(15) 164.4(14) yes
O5 H1o5 O6 . . 6_455 0.840(13) 1.966(13) 2.7805(15) 163.0(18) yes
O5 H2o5 O7 . . 6_555 0.840(13) 1.935(13) 2.7597(15) 166.9(18) yes
Ow1 H1ow1 Ow2 . . 1_455 0.840(5) 1.882(4) 2.7192(17) 174(2) yes
Ow1 H2ow1 O7 . . . 0.840(13) 1.960(13) 2.7872(17) 168.0(18) yes
Ow2 H1ow2 O6 . . . 0.840(13) 1.969(13) 2.8070(17) 175.1(17) yes
Ow2 H2ow2 Ow1 . . 6_555 0.840(7) 1.886(7) 2.7242(18) 175(2) yes

loop_
_geom_torsion_atom_site_label_1
_geom_torsion_atom_site_label_2
_geom_torsion_atom_site_label_3
_geom_torsion_atom_site_label_4
_geom_torsion_site_symmetry_1
_geom_torsion_site_symmetry_2
_geom_torsion_site_symmetry_3
_geom_torsion_site_symmetry_4
_geom_torsion
_geom_torsion_publ_flag
? ? ? ? ? ? ? ? ? ?

loop_
_restr_angle_atom_site_label_1
_restr_angle_site_symmetry_1
_restr_angle_atom_site_label_2
_restr_angle_site_symmetry_2
_restr_angle_atom_site_label_3
_restr_angle_site_symmetry_3
_restr_angle_target
_restr_angle_target_weight_param
? ? ? ? ? ? ? ?

loop_
_restr_distance_atom_site_label_1
_restr_distance_site_symmetry_1
_restr_distance_atom_site_label_2
_restr_distance_site_symmetry_2
_restr_distance_target
_restr_distance_target_weight_param
O5 . H1o5 . 0.84 0.001
O5 . H2o5 . 0.84 0.001
O4 . H1o4 . 0.84 0.001
O4 . H2o4 . 0.84 0.001
O3 . H1o3 . 0.84 0.001
O3 . H2o3 . 0.84 0.001
Ow2 . H1ow2 . 0.84 0.001
Ow2 . H2ow2 . 0.84 0.001
Ow1 . H1ow1 . 0.84 0.001
Ow1 . H2ow1 . 0.84 0.001

loop_
_restr_equal_angle_atom_site_label_1
_restr_equal_angle_site_symmetry_1
_restr_equal_angle_atom_site_label_2
_restr_equal_angle_site_symmetry_2
_restr_equal_angle_atom_site_label_3
_restr_equal_angle_site_symmetry_3
_restr_equal_angle_class_class_id
_restr_equal_angle_class_target_weight_param
? ? ? ? ? ? ? ?

loop_
_restr_equal_distance_atom_site_label_1
_restr_equal_distance_site_symmetry_1
_restr_equal_distance_atom_site_label_2
_restr_equal_distance_site_symmetry_2
_restr_equal_distance_class_class_id
_restr_equal_distance_class_target_weight_param
? ? ? ? ? ?

loop_
_restr_equal_torsion_atom_site_label_1
_restr_equal_torsion_site_symmetry_1
_restr_equal_torsion_atom_site_label_2
_restr_equal_torsion_site_symmetry_2
_restr_equal_torsion_atom_site_label_3
_restr_equal_torsion_site_symmetry_3
_restr_equal_torsion_atom_site_label_4
_restr_equal_torsion_site_symmetry_4
_restr_equal_torsion_class_class_id
_restr_equal_torsion_class_target_weight_param
? ? ? ? ? ? ? ? ? ?

loop_
_restr_torsion_atom_site_label_1
_restr_torsion_site_symmetry_1
_restr_torsion_atom_site_label_2
_restr_torsion_site_symmetry_2
_restr_torsion_atom_site_label_3
_restr_torsion_site_symmetry_3
_restr_torsion_atom_site_label_4
_restr_torsion_site_symmetry_4
_restr_torsion_angle_target
_restr_torsion_weight_param
? ? ? ? ? ? ? ? ? ?

loop_
_twin_individual_id
_twin_individual_mass_fraction_refined
_twin_individual_twin_matrix_11
_twin_individual_twin_matrix_12
_twin_individual_twin_matrix_13
_twin_individual_twin_matrix_21
_twin_individual_twin_matrix_22
_twin_individual_twin_matrix_23
_twin_individual_twin_matrix_31
_twin_individual_twin_matrix_32
_twin_individual_twin_matrix_33
? ? ? ? ? ? ? ? ? ? ?

loop_
_jana_atom_site_adp_c_label
_jana_atom_site_adp_c_type_symbol
_jana_atom_site_adp_c_111
_jana_atom_site_adp_c_112
_jana_atom_site_adp_c_113
_jana_atom_site_adp_c_122
_jana_atom_site_adp_c_123
_jana_atom_site_adp_c_133
_jana_atom_site_adp_c_222
_jana_atom_site_adp_c_223
_jana_atom_site_adp_c_233
_jana_atom_site_adp_c_333
? ? ? ? ? ? ? ? ? ? ? ?

loop_
_jana_atom_site_adp_d_label
_jana_atom_site_adp_d_type_symbol
_jana_atom_site_adp_d_1111
_jana_atom_site_adp_d_1112
_jana_atom_site_adp_d_1113
_jana_atom_site_adp_d_1122
_jana_atom_site_adp_d_1123
_jana_atom_site_adp_d_1133
_jana_atom_site_adp_d_1222
_jana_atom_site_adp_d_1223
_jana_atom_site_adp_d_1233
_jana_atom_site_adp_d_1333
_jana_atom_site_adp_d_2222
_jana_atom_site_adp_d_2223
_jana_atom_site_adp_d_2233
_jana_atom_site_adp_d_2333
_jana_atom_site_adp_d_3333
? ? ? ? ? ? ? ? ? ? ? ? ? ? ? ? ?

loop_
_jana_atom_site_adp_e_label
_jana_atom_site_adp_e_type_symbol
_jana_atom_site_adp_e_11111
_jana_atom_site_adp_e_11112
_jana_atom_site_adp_e_11113
_jana_atom_site_adp_e_11122
_jana_atom_site_adp_e_11123
_jana_atom_site_adp_e_11133
_jana_atom_site_adp_e_11222
_jana_atom_site_adp_e_11223
_jana_atom_site_adp_e_11233
_jana_atom_site_adp_e_11333
_jana_atom_site_adp_e_12222
_jana_atom_site_adp_e_12223
_jana_atom_site_adp_e_12233
_jana_atom_site_adp_e_12333
_jana_atom_site_adp_e_13333
_jana_atom_site_adp_e_22222
_jana_atom_site_adp_e_22223
_jana_atom_site_adp_e_22233
_jana_atom_site_adp_e_22333
_jana_atom_site_adp_e_23333
_jana_atom_site_adp_e_33333
? ? ? ? ? ? ? ? ? ? ? ? ? ? ? ? ? ? ? ? ? ? ?

loop_
_jana_atom_site_adp_f_label
_jana_atom_site_adp_f_type_symbol
_jana_atom_site_adp_f_111111
_jana_atom_site_adp_f_111112
_jana_atom_site_adp_f_111113
_jana_atom_site_adp_f_111122
_jana_atom_site_adp_f_111123
_jana_atom_site_adp_f_111133
_jana_atom_site_adp_f_111222
_jana_atom_site_adp_f_111223
_jana_atom_site_adp_f_111233
_jana_atom_site_adp_f_111333
_jana_atom_site_adp_f_112222
_jana_atom_site_adp_f_112223
_jana_atom_site_adp_f_112233
_jana_atom_site_adp_f_112333
_jana_atom_site_adp_f_113333
_jana_atom_site_adp_f_122222
_jana_atom_site_adp_f_122223
_jana_atom_site_adp_f_122233
_jana_atom_site_adp_f_122333
_jana_atom_site_adp_f_123333
_jana_atom_site_adp_f_133333
_jana_atom_site_adp_f_222222
_jana_atom_site_adp_f_222223
_jana_atom_site_adp_f_222233
_jana_atom_site_adp_f_222333
_jana_atom_site_adp_f_223333
_jana_atom_site_adp_f_233333
_jana_atom_site_adp_f_333333
? ? ? ? ? ? ? ? ? ? ? ? ? ? ? ? ? ? ? ? ? ? ? ? ? ? ? ? ? ?

_cod_database_fobs_code 2243600
